data_4071001
loop_
_publ_author_name
'Zimmermann, Melanie'
'T\"ornroos, Karl W.'
'Waymouth, Robert M.'
'Anwander, Reiner'

_publ_section_title
;
 Structure&#x2212;Reactivity Relationships of Amido-Pyridine-Supported
 Rare-Earth-Metal Alkyl Complexes
;
_journal_issue 17
_journal_name_full Organometallics
_journal_page_first 4310
_journal_paper_doi 10.1021/om701195x
_journal_volume 27
_journal_year 2008
_chemical_formula_moiety 'C42 H68 N3 Sc Si2, C6 H6'
_chemical_formula_sum 'C48 H74 N3 Sc Si2'
_chemical_formula_weight 794.24
_chemical_name_systematic
; 
 ? 
;
_space_group_IT_number 14
_symmetry_cell_setting monoclinic
_symmetry_space_group_name_Hall '-P 2ybc'
_symmetry_space_group_name_H-M 'P 1 21/c 1'
_atom_sites_solution_hydrogens geom
_atom_sites_solution_primary direct
_atom_sites_solution_secondary difmap
_audit_creation_method SHELXL-97
_cell_angle_alpha 90.00
_cell_angle_beta 104.8240(10)
_cell_angle_gamma 90.00
_cell_formula_units_Z 4
_cell_length_a 18.3483(9)
_cell_length_b 14.0646(7)
_cell_length_c 18.9055(9)
_cell_measurement_reflns_used 13491
_cell_measurement_temperature 123(2)
_cell_measurement_theta_max 25.01
_cell_measurement_theta_min 2.23
_cell_volume 4716.4(4)
_computing_cell_refinement
;
Bruker (2004). SAINT, version 6.45a, Bruker AXS Inc., Madison, 
Wisconsin, USA.
;
_computing_data_collection
;
Bruker (1999). SMART, version 5.054, Bruker AXS Inc., Madison, 
Wisconsin, USA.
;
_computing_data_reduction
;
Bruker (2004). SAINT, version 6.45a, Bruker AXS Inc., Madison, 
Wisconsin, USA.
;
_computing_molecular_graphics
;
Brandenburg, K. (2005). DIAMOND. Version 3.1. Crystal Impact GbR, Bonn, 
Germany.
;
_computing_publication_material
;
Bruker AXS (2003). SHELXTL. Version 6.14. Bruker AXS Inc., Madison, 
Wisconsin, USA.
;
_computing_structure_refinement
;
Sheldrick, G. M. (1997). SHELXS97 and SHELXL97. University of 
G\"ottingen, Germany.
;
_computing_structure_solution
;     
Sheldrick, G. M. (1997). SHELXS97 and SHELXL97. University of 
G\"ottingen, Germany. 
;
_diffrn_ambient_temperature 123(2)
_diffrn_detector_area_resol_mean '48 \um'
_diffrn_measured_fraction_theta_full 0.995
_diffrn_measured_fraction_theta_max 0.995
_diffrn_measurement_device_type 'Bruker-AXS SMART 2K CCD'
_diffrn_measurement_method 'omega scans'
_diffrn_radiation_monochromator graphite
_diffrn_radiation_source 'normal-focus sealed tube'
_diffrn_radiation_type MoK\a
_diffrn_radiation_wavelength 0.71073
_diffrn_reflns_av_R_equivalents 0.0991
_diffrn_reflns_av_sigmaI/netI 0.0617
_diffrn_reflns_limit_h_max 21
_diffrn_reflns_limit_h_min -21
_diffrn_reflns_limit_k_max 16
_diffrn_reflns_limit_k_min -16
_diffrn_reflns_limit_l_max 22
_diffrn_reflns_limit_l_min -22
_diffrn_reflns_number 54451
_diffrn_reflns_theta_full 25.14
_diffrn_reflns_theta_max 25.14
_diffrn_reflns_theta_min 1.15
_exptl_absorpt_coefficient_mu 0.241
_exptl_absorpt_correction_T_max 0.9940
_exptl_absorpt_correction_T_min 0.9046
_exptl_absorpt_correction_type multi-scan
_exptl_absorpt_process_details
; 
Sheldrick, G.M. (2003). SADABS. Version 2004/1. University of 
G\"ottingen, Germany. 
;
_exptl_crystal_colour brown-red
_exptl_crystal_density_diffrn 1.119
_exptl_crystal_density_method 'not measured'
_exptl_crystal_description 'long flat prism'
_exptl_crystal_F_000 1728
_exptl_crystal_size_max 0.43
_exptl_crystal_size_mid 0.14
_exptl_crystal_size_min 0.03
_refine_diff_density_max 2.586
_refine_diff_density_min -1.332
_refine_diff_density_rms 0.190
_refine_ls_extinction_method none
_refine_ls_goodness_of_fit_ref 1.101
_refine_ls_hydrogen_treatment constr
_refine_ls_matrix_type full
_refine_ls_number_parameters 504
_refine_ls_number_reflns 8390
_refine_ls_number_restraints 0
_refine_ls_restrained_S_all 1.101
_refine_ls_R_factor_all 0.2123
_refine_ls_R_factor_gt 0.1683
_refine_ls_shift/su_max 0.000
_refine_ls_shift/su_mean 0.000
_refine_ls_structure_factor_coef Fsqd
_refine_ls_weighting_details 'calc w=1/[\s^2^(Fo^2^)+(0.0868P)^2^+176.5318P] where P=(Fo^2^+2Fc^2^)/3'
_refine_ls_weighting_scheme calc
_refine_ls_wR_factor_gt 0.4383
_refine_ls_wR_factor_ref 0.4640
_reflns_number_gt 5696
_reflns_number_total 8390
_reflns_threshold_expression I>2\s(I)
_cod_data_source_file om701195x_si_001.cif
_cod_data_source_block Compound3a
_cod_original_sg_symbol_H-M 'P 21/c'
_cod_database_code 4071001

loop_
_symmetry_equiv_pos_as_xyz
'x, y, z'
'-x, y+1/2, -z+1/2'
'-x, -y, -z'
'x, -y-1/2, z-1/2'

loop_
_atom_site_label
_atom_site_type_symbol
_atom_site_fract_x
_atom_site_fract_y
_atom_site_fract_z
_atom_site_U_iso_or_equiv
_atom_site_adp_type
_atom_site_occupancy
_atom_site_symmetry_multiplicity
_atom_site_calc_flag
_atom_site_refinement_flags
Sc Sc 0.27373(12) 0.27125(17) -0.23416(11) 0.0223(5) Uani 1 1 d .
Si1 Si 0.47469(17) 0.2428(2) -0.12640(17) 0.0214(7) Uani 1 1 d .
N1 N 0.3215(4) 0.2491(6) -0.3310(5) 0.0151(19) Uani 1 1 d .
C1 C 0.3501(6) 0.3249(8) -0.3572(6) 0.019(2) Uani 1 1 d .
Si2 Si 0.1381(2) 0.2913(4) -0.1131(2) 0.0475(12) Uani 1 1 d .
N2 N 0.2802(6) 0.4049(6) -0.2821(5) 0.024(2) Uani 1 1 d .
C2 C 0.3298(7) 0.4208(8) -0.3313(7) 0.026(3) Uani 1 1 d .
N3 N 0.2553(5) 0.1094(7) -0.2812(5) 0.023(2) Uani 1 1 d .
C3 C 0.2972(9) 0.4812(10) -0.3987(8) 0.044(4) Uani 1 1 d .
H3A H 0.2579 0.4451 -0.4332 0.066 Uiso 1 1 calc R
H3B H 0.3373 0.4980 -0.4221 0.066 Uiso 1 1 calc R
H3C H 0.2753 0.5393 -0.3842 0.066 Uiso 1 1 calc R
C4 C 0.4058(8) 0.4700(10) -0.2923(8) 0.045(4) Uani 1 1 d .
H4A H 0.3956 0.5340 -0.2767 0.067 Uiso 1 1 calc R
H4B H 0.4381 0.4743 -0.3262 0.067 Uiso 1 1 calc R
H4C H 0.4313 0.4326 -0.2494 0.067 Uiso 1 1 calc R
C5 C 0.2412(6) 0.4851(8) -0.2637(6) 0.024(2) Uani 1 1 d .
C6 C 0.1685(7) 0.5089(9) -0.3070(7) 0.031(3) Uani 1 1 d .
C7 C 0.1286(7) 0.4554(10) -0.3738(8) 0.040(3) Uani 1 1 d .
H7A H 0.1630 0.4036 -0.3817 0.048 Uiso 1 1 calc R
C8 C 0.0567(10) 0.4091(13) -0.3660(11) 0.068(5) Uani 1 1 d .
H8A H 0.0679 0.3681 -0.3226 0.102 Uiso 1 1 calc R
H8B H 0.0348 0.3708 -0.4096 0.102 Uiso 1 1 calc R
H8C H 0.0207 0.4583 -0.3607 0.102 Uiso 1 1 calc R
C9 C 0.1092(10) 0.5181(12) -0.4440(9) 0.059(5) Uani 1 1 d .
H9A H 0.1558 0.5432 -0.4530 0.088 Uiso 1 1 calc R
H9B H 0.0769 0.5711 -0.4372 0.088 Uiso 1 1 calc R
H9C H 0.0826 0.4797 -0.4859 0.088 Uiso 1 1 calc R
C10 C 0.1303(8) 0.5849(10) -0.2858(9) 0.043(3) Uani 1 1 d .
H10 H 0.0809 0.5988 -0.3143 0.051 Uiso 1 1 calc R
C11 C 0.1600(8) 0.6401(9) -0.2267(8) 0.037(3) Uani 1 1 d .
H11 H 0.1324 0.6920 -0.2146 0.044 Uiso 1 1 calc R
C12 C 0.2320(8) 0.6187(9) -0.1842(7) 0.034(3) Uani 1 1 d .
H12 H 0.2543 0.6574 -0.1432 0.041 Uiso 1 1 calc R
C13 C 0.2720(7) 0.5406(8) -0.2012(7) 0.027(3) Uani 1 1 d .
C14 C 0.3457(7) 0.5184(8) -0.1469(6) 0.024(2) Uani 1 1 d .
H14 H 0.3692 0.4639 -0.1669 0.029 Uiso 1 1 calc R
C15 C 0.3349(8) 0.4880(9) -0.0735(6) 0.033(3) Uani 1 1 d .
H15A H 0.3089 0.4266 -0.0786 0.049 Uiso 1 1 calc R
H15B H 0.3047 0.5357 -0.0561 0.049 Uiso 1 1 calc R
H15C H 0.3842 0.4821 -0.0383 0.049 Uiso 1 1 calc R
C16 C 0.4027(8) 0.6004(10) -0.1330(8) 0.042(3) Uani 1 1 d .
H16A H 0.4515 0.5773 -0.1037 0.062 Uiso 1 1 calc R
H16B H 0.3847 0.6514 -0.1066 0.062 Uiso 1 1 calc R
H16C H 0.4084 0.6247 -0.1799 0.062 Uiso 1 1 calc R
C17 C 0.3983(6) 0.3156(9) -0.4047(6) 0.028(3) Uani 1 1 d .
H17 H 0.4195 0.3697 -0.4220 0.034 Uiso 1 1 calc R
C18 C 0.4135(7) 0.2235(10) -0.4249(7) 0.033(3) Uani 1 1 d .
H18 H 0.4467 0.2144 -0.4556 0.040 Uiso 1 1 calc R
C19 C 0.3812(7) 0.1463(9) -0.4012(6) 0.026(3) Uani 1 1 d .
H19 H 0.3900 0.0839 -0.4162 0.032 Uiso 1 1 calc R
C20 C 0.3353(6) 0.1616(8) -0.3548(6) 0.023(2) Uani 1 1 d .
C21 C 0.2932(7) 0.0842(8) -0.3284(7) 0.028(3) Uani 1 1 d .
C22 C 0.2931(9) -0.0114(10) -0.3594(8) 0.043(3) Uani 1 1 d .
H22A H 0.2550 -0.0506 -0.3451 0.065 Uiso 1 1 calc R
H22B H 0.3429 -0.0404 -0.3409 0.065 Uiso 1 1 calc R
H22C H 0.2813 -0.0071 -0.4129 0.065 Uiso 1 1 calc R
C23 C 0.2095(7) 0.0384(8) -0.2566(6) 0.024(2) Uani 1 1 d .
C24 C 0.2414(7) -0.0258(8) -0.2021(7) 0.027(3) Uani 1 1 d .
C25 C 0.3259(7) -0.0257(8) -0.1616(7) 0.031(3) Uani 1 1 d .
H25 H 0.3514 0.0260 -0.1826 0.037 Uiso 1 1 calc R
C26 C 0.3366(9) -0.0065(10) -0.0808(7) 0.042(3) Uani 1 1 d .
H26A H 0.3190 0.0579 -0.0741 0.064 Uiso 1 1 calc R
H26B H 0.3902 -0.0120 -0.0555 0.064 Uiso 1 1 calc R
H26C H 0.3076 -0.0528 -0.0605 0.064 Uiso 1 1 calc R
C27 C 0.3613(9) -0.1210(10) -0.1737(10) 0.056(4) Uani 1 1 d .
H27A H 0.4149 -0.1209 -0.1477 0.084 Uiso 1 1 calc R
H27B H 0.3562 -0.1303 -0.2261 0.084 Uiso 1 1 calc R
H27C H 0.3356 -0.1726 -0.1551 0.084 Uiso 1 1 calc R
C28 C 0.1931(8) -0.0896(9) -0.1786(8) 0.039(3) Uani 1 1 d .
H28 H 0.2130 -0.1318 -0.1391 0.047 Uiso 1 1 calc R
C29 C 0.1171(9) -0.0909(10) -0.2128(9) 0.050(4) Uani 1 1 d .
H29 H 0.0859 -0.1389 -0.2005 0.060 Uiso 1 1 calc R
C30 C 0.0863(7) -0.0245(9) -0.2636(8) 0.038(3) Uani 1 1 d .
H30 H 0.0331 -0.0233 -0.2827 0.045 Uiso 1 1 calc R
C31 C 0.1297(7) 0.0417(9) -0.2888(7) 0.029(3) Uani 1 1 d .
C32 C 0.0932(7) 0.1115(9) -0.3486(7) 0.034(3) Uani 1 1 d .
H32 H 0.1277 0.1675 -0.3439 0.040 Uiso 1 1 calc R
C33 C 0.0186(7) 0.1477(10) -0.3406(8) 0.040(3) Uani 1 1 d .
H33A H 0.0076 0.2092 -0.3654 0.059 Uiso 1 1 calc R
H33B H 0.0208 0.1554 -0.2886 0.059 Uiso 1 1 calc R
H33C H -0.0212 0.1022 -0.3626 0.059 Uiso 1 1 calc R
C34 C 0.0873(9) 0.0680(12) -0.4226(8) 0.050(4) Uani 1 1 d .
H34A H 0.0586 0.1106 -0.4607 0.075 Uiso 1 1 calc R
H34B H 0.0614 0.0066 -0.4258 0.075 Uiso 1 1 calc R
H34C H 0.1379 0.0586 -0.4295 0.075 Uiso 1 1 calc R
C35 C 0.3722(6) 0.2462(8) -0.1389(6) 0.020(2) Uani 1 1 d .
H35A H 0.3654 0.2938 -0.1025 0.024 Uiso 1 1 calc R
H35B H 0.3608 0.1841 -0.1195 0.024 Uiso 1 1 calc R
C36 C 0.5209(7) 0.3576(9) -0.0906(8) 0.037(3) Uani 1 1 d .
H36A H 0.5022 0.4083 -0.1262 0.055 Uiso 1 1 calc R
H36B H 0.5756 0.3516 -0.0826 0.055 Uiso 1 1 calc R
H36C H 0.5091 0.3731 -0.0442 0.055 Uiso 1 1 calc R
C37 C 0.5022(8) 0.2132(11) -0.2128(8) 0.043(3) Uani 1 1 d .
H37A H 0.4793 0.2594 -0.2509 0.065 Uiso 1 1 calc R
H37B H 0.4844 0.1492 -0.2290 0.065 Uiso 1 1 calc R
H37C H 0.5572 0.2157 -0.2037 0.065 Uiso 1 1 calc R
C38 C 0.5208(7) 0.1474(10) -0.0596(8) 0.037(3) Uani 1 1 d .
H38A H 0.5134 0.1617 -0.0112 0.055 Uiso 1 1 calc R
H38B H 0.5749 0.1454 -0.0566 0.055 Uiso 1 1 calc R
H38C H 0.4982 0.0857 -0.0763 0.055 Uiso 1 1 calc R
C39 C 0.1688(7) 0.2649(11) -0.1931(7) 0.037(3) Uani 1 1 d .
H39A H 0.1323 0.3010 -0.2312 0.044 Uiso 1 1 calc R
H39B H 0.1535 0.1976 -0.2021 0.044 Uiso 1 1 calc R
C40 C 0.0428(9) 0.2487(13) -0.1161(11) 0.059(5) Uani 1 1 d .
H40A H 0.0449 0.1812 -0.1028 0.089 Uiso 1 1 calc R
H40B H 0.0103 0.2568 -0.1657 0.089 Uiso 1 1 calc R
H40C H 0.0222 0.2853 -0.0816 0.089 Uiso 1 1 calc R
C41 C 0.1994(9) 0.2562(14) -0.0238(9) 0.065(5) Uani 1 1 d .
H41A H 0.2192 0.1921 -0.0274 0.097 Uiso 1 1 calc R
H41B H 0.1702 0.2565 0.0130 0.097 Uiso 1 1 calc R
H41C H 0.2414 0.3011 -0.0094 0.097 Uiso 1 1 calc R
C42 C 0.1282(10) 0.4291(12) -0.1080(10) 0.061(5) Uani 1 1 d .
H42A H 0.1756 0.4563 -0.0791 0.092 Uiso 1 1 calc R
H42B H 0.0875 0.4446 -0.0849 0.092 Uiso 1 1 calc R
H42C H 0.1163 0.4557 -0.1576 0.092 Uiso 1 1 calc R
C1S C 0.1835(8) 0.6879(11) -0.0101(8) 0.047(4) Uani 1 1 d .
H1S H 0.1679 0.6617 -0.0579 0.056 Uiso 1 1 calc R
C2S C 0.1362(8) 0.6848(10) 0.0359(8) 0.042(3) Uani 1 1 d .
H2S H 0.0867 0.6602 0.0185 0.051 Uiso 1 1 calc R
C3S C 0.1606(7) 0.7177(10) 0.1084(7) 0.036(3) Uani 1 1 d .
H3S H 0.1285 0.7148 0.1406 0.043 Uiso 1 1 calc R
C4S C 0.2318(7) 0.7540(8) 0.1311(8) 0.029(3) Uani 1 1 d .
H4S H 0.2493 0.7769 0.1798 0.035 Uiso 1 1 calc R
C5S C 0.2789(7) 0.7581(8) 0.0846(7) 0.028(3) Uani 1 1 d .
H5S H 0.3290 0.7809 0.1025 0.033 Uiso 1 1 calc R
C6S C 0.2546(8) 0.7298(11) 0.0139(8) 0.041(3) Uani 1 1 d .
H6S H 0.2856 0.7385 -0.0189 0.049 Uiso 1 1 calc R

loop_
_atom_site_aniso_label
_atom_site_aniso_U_11
_atom_site_aniso_U_22
_atom_site_aniso_U_33
_atom_site_aniso_U_23
_atom_site_aniso_U_13
_atom_site_aniso_U_12
Sc 0.0141(10) 0.0376(13) 0.0164(10) -0.0007(9) 0.0061(8) 0.0012(9)
Si1 0.0158(15) 0.0268(17) 0.0195(15) 0.0008(12) 0.0009(12) 0.0029(12)
N1 0.003(4) 0.025(5) 0.015(4) 0.000(3) -0.001(3) 0.002(3)
C1 0.021(5) 0.019(6) 0.016(5) 0.002(4) 0.002(4) 0.000(4)
Si2 0.0211(18) 0.098(4) 0.0242(19) 0.003(2) 0.0064(15) 0.001(2)
N2 0.036(6) 0.015(5) 0.021(5) 0.004(4) 0.008(4) 0.010(4)
C2 0.033(7) 0.017(6) 0.031(6) 0.006(5) 0.013(5) 0.004(5)
N3 0.027(5) 0.021(5) 0.020(5) -0.003(4) 0.005(4) -0.010(4)
C3 0.062(10) 0.026(7) 0.049(9) 0.011(6) 0.026(8) 0.008(7)
C4 0.047(8) 0.041(8) 0.053(9) -0.015(7) 0.026(7) -0.011(7)
C5 0.028(6) 0.017(6) 0.030(6) -0.003(5) 0.010(5) 0.001(5)
C6 0.024(6) 0.024(6) 0.046(8) 0.009(6) 0.008(5) 0.007(5)
C7 0.030(7) 0.035(7) 0.050(8) 0.004(6) 0.002(6) -0.003(6)
C8 0.057(11) 0.049(10) 0.082(13) 0.000(9) -0.010(9) -0.018(8)
C9 0.056(10) 0.051(10) 0.056(10) -0.001(8) -0.013(8) -0.003(8)
C10 0.027(7) 0.039(8) 0.061(10) 0.010(7) 0.009(6) 0.009(6)
C11 0.040(8) 0.027(7) 0.046(8) 0.008(6) 0.015(6) 0.020(6)
C12 0.050(8) 0.022(6) 0.035(7) -0.001(5) 0.019(6) 0.010(6)
C13 0.047(7) 0.009(5) 0.030(6) 0.003(5) 0.019(6) 0.003(5)
C14 0.032(6) 0.018(6) 0.029(6) -0.008(5) 0.016(5) -0.006(5)
C15 0.048(8) 0.030(7) 0.019(6) -0.004(5) 0.008(5) 0.001(6)
C16 0.051(9) 0.034(8) 0.039(8) -0.005(6) 0.009(7) -0.011(6)
C17 0.023(6) 0.041(7) 0.020(6) 0.003(5) 0.006(5) -0.011(5)
C18 0.031(7) 0.047(8) 0.022(6) -0.006(6) 0.007(5) 0.009(6)
C19 0.031(6) 0.028(6) 0.018(5) -0.001(5) 0.003(5) 0.012(5)
C20 0.024(6) 0.025(6) 0.016(5) -0.002(4) -0.001(4) 0.008(5)
C21 0.032(6) 0.016(6) 0.033(7) -0.002(5) 0.004(5) -0.002(5)
C22 0.055(9) 0.029(7) 0.050(9) -0.013(6) 0.023(7) -0.003(6)
C23 0.034(7) 0.016(6) 0.023(6) -0.003(4) 0.005(5) -0.005(5)
C24 0.037(7) 0.012(5) 0.033(6) -0.002(5) 0.012(5) -0.006(5)
C25 0.033(7) 0.019(6) 0.042(7) 0.013(5) 0.012(6) 0.003(5)
C26 0.058(9) 0.036(8) 0.026(7) 0.010(6) -0.003(6) -0.004(7)
C27 0.050(9) 0.032(8) 0.080(12) 0.012(8) 0.008(8) 0.018(7)
C28 0.043(8) 0.027(7) 0.046(8) 0.011(6) 0.009(6) -0.007(6)
C29 0.052(9) 0.028(8) 0.070(11) 0.014(7) 0.015(8) -0.018(7)
C30 0.030(7) 0.028(7) 0.055(9) 0.006(6) 0.010(6) -0.005(5)
C31 0.029(6) 0.022(6) 0.036(7) -0.002(5) 0.007(5) -0.006(5)
C32 0.025(6) 0.029(7) 0.045(8) 0.005(6) 0.004(6) -0.002(5)
C33 0.035(7) 0.033(7) 0.046(8) -0.005(6) 0.002(6) 0.000(6)
C34 0.048(9) 0.061(10) 0.039(8) 0.009(7) 0.010(7) 0.010(8)
C35 0.018(5) 0.023(6) 0.019(6) 0.001(4) 0.007(4) 0.002(4)
C36 0.024(6) 0.033(7) 0.050(8) -0.005(6) 0.003(6) 0.004(5)
C37 0.033(7) 0.055(9) 0.046(8) -0.016(7) 0.018(6) -0.001(7)
C38 0.026(7) 0.033(7) 0.049(8) 0.007(6) 0.006(6) 0.009(5)
C39 0.016(6) 0.068(10) 0.033(7) -0.009(6) 0.020(5) -0.004(6)
C40 0.034(8) 0.073(12) 0.073(12) -0.009(9) 0.017(8) -0.007(8)
C41 0.034(8) 0.097(15) 0.045(10) 0.001(9) -0.022(7) 0.009(8)
C42 0.060(11) 0.053(10) 0.065(11) -0.007(9) 0.006(9) -0.001(8)
C1S 0.041(8) 0.059(10) 0.043(8) -0.021(7) 0.015(7) -0.016(7)
C2S 0.031(7) 0.045(9) 0.050(9) 0.001(7) 0.010(6) -0.006(6)
C3S 0.032(7) 0.042(8) 0.035(7) 0.002(6) 0.008(6) 0.004(6)
C4S 0.028(6) 0.018(6) 0.041(7) -0.004(5) 0.006(6) 0.003(5)
C5S 0.018(6) 0.027(6) 0.035(7) 0.000(5) 0.001(5) 0.000(5)
C6S 0.036(8) 0.052(9) 0.045(8) 0.002(7) 0.030(7) 0.000(7)

loop_
_atom_type_symbol
_atom_type_description
_atom_type_scat_dispersion_real
_atom_type_scat_dispersion_imag
_atom_type_scat_source
C C 0.0033 0.0016 'International Tables Vol C Tables 4.2.6.8 and 6.1.1.4'
H H 0.0000 0.0000 'International Tables Vol C Tables 4.2.6.8 and 6.1.1.4'
N N 0.0061 0.0033 'International Tables Vol C Tables 4.2.6.8 and 6.1.1.4'
Si Si 0.0817 0.0704 'International Tables Vol C Tables 4.2.6.8 and 6.1.1.4'
Sc Sc 0.2519 0.3716 'International Tables Vol C Tables 4.2.6.8 and 6.1.1.4'

loop_
_geom_angle_atom_site_label_1
_geom_angle_atom_site_label_2
_geom_angle_atom_site_label_3
_geom_angle
N2 Sc C35 111.5(4)
N2 Sc N1 72.3(3)
C35 Sc N1 103.4(3)
N2 Sc C39 109.4(5)
C35 Sc C39 107.6(5)
N1 Sc C39 145.3(4)
N2 Sc N3 134.1(3)
C35 Sc N3 99.0(4)
N1 Sc N3 67.6(3)
C39 Sc N3 92.1(4)
C35 Si1 C36 112.3(5)
C35 Si1 C37 112.9(6)
C36 Si1 C37 108.0(7)
C35 Si1 C38 112.0(5)
C36 Si1 C38 106.7(6)
C37 Si1 C38 104.5(7)
C1 N1 C20 118.4(9)
C1 N1 Sc 117.6(7)
C20 N1 Sc 122.8(7)
N1 C1 C17 121.9(10)
N1 C1 C2 116.0(9)
C17 C1 C2 122.1(10)
C39 Si2 C40 114.2(8)
C39 Si2 C41 118.1(8)
C40 Si2 C41 107.1(9)
C39 Si2 C42 107.6(8)
C40 Si2 C42 103.0(8)
C41 Si2 C42 105.4(8)
C5 N2 C2 117.6(9)
C5 N2 Sc 121.0(7)
C2 N2 Sc 121.3(7)
N2 C2 C1 108.1(9)
N2 C2 C3 116.0(10)
C1 C2 C3 107.6(10)
N2 C2 C4 112.9(10)
C1 C2 C4 106.6(10)
C3 C2 C4 105.1(11)
C21 N3 C23 118.7(9)
C21 N3 Sc 116.9(7)
C23 N3 Sc 124.2(7)
C2 C3 H3A 109.5
C2 C3 H3B 109.5
H3A C3 H3B 109.5
C2 C3 H3C 109.5
H3A C3 H3C 109.5
H3B C3 H3C 109.5
C2 C4 H4A 109.5
C2 C4 H4B 109.5
H4A C4 H4B 109.5
C2 C4 H4C 109.5
H4A C4 H4C 109.5
H4B C4 H4C 109.5
C13 C5 C6 118.1(11)
C13 C5 N2 121.6(10)
C6 C5 N2 120.2(10)
C10 C6 C5 118.9(12)
C10 C6 C7 117.2(12)
C5 C6 C7 123.8(11)
C6 C7 C8 112.7(13)
C6 C7 C9 113.0(12)
C8 C7 C9 108.2(12)
C6 C7 H7A 107.6
C8 C7 H7A 107.6
C9 C7 H7A 107.6
C7 C8 H8A 109.5
C7 C8 H8B 109.5
H8A C8 H8B 109.5
C7 C8 H8C 109.5
H8A C8 H8C 109.5
H8B C8 H8C 109.5
C7 C9 H9A 109.5
C7 C9 H9B 109.5
H9A C9 H9B 109.5
C7 C9 H9C 109.5
H9A C9 H9C 109.5
H9B C9 H9C 109.5
C11 C10 C6 123.5(13)
C11 C10 H10 118.3
C6 C10 H10 118.3
C10 C11 C12 118.3(12)
C10 C11 H11 120.9
C12 C11 H11 120.9
C11 C12 C13 120.7(12)
C11 C12 H12 119.6
C13 C12 H12 119.6
C12 C13 C5 120.4(12)
C12 C13 C14 115.9(11)
C5 C13 C14 123.7(10)
C13 C14 C15 112.2(10)
C13 C14 C16 114.6(10)
C15 C14 C16 107.4(10)
C13 C14 H14 107.5
C15 C14 H14 107.5
C16 C14 H14 107.5
C14 C15 H15A 109.5
C14 C15 H15B 109.5
H15A C15 H15B 109.5
C14 C15 H15C 109.5
H15A C15 H15C 109.5
H15B C15 H15C 109.5
C14 C16 H16A 109.5
C14 C16 H16B 109.5
H16A C16 H16B 109.5
C14 C16 H16C 109.5
H16A C16 H16C 109.5
H16B C16 H16C 109.5
C18 C17 C1 117.3(11)
C18 C17 H17 121.4
C1 C17 H17 121.4
C19 C18 C17 120.7(11)
C19 C18 H18 119.6
C17 C18 H18 119.6
C18 C19 C20 118.2(11)
C18 C19 H19 120.9
C20 C19 H19 120.9
N1 C20 C19 123.3(11)
N1 C20 C21 113.2(10)
C19 C20 C21 123.4(11)
N3 C21 C22 125.0(11)
N3 C21 C20 116.1(10)
C22 C21 C20 118.9(11)
C21 C22 H22A 109.5
C21 C22 H22B 109.5
H22A C22 H22B 109.5
C21 C22 H22C 109.5
H22A C22 H22C 109.5
H22B C22 H22C 109.5
C24 C23 C31 122.0(11)
C24 C23 N3 121.1(10)
C31 C23 N3 116.8(10)
C23 C24 C28 118.1(12)
C23 C24 C25 123.3(10)
C28 C24 C25 118.4(11)
C26 C25 C27 110.9(12)
C26 C25 C24 110.8(11)
C27 C25 C24 109.6(11)
C26 C25 H25 108.5
C27 C25 H25 108.5
C24 C25 H25 108.5
C25 C26 H26A 109.5
C25 C26 H26B 109.5
H26A C26 H26B 109.5
C25 C26 H26C 109.5
H26A C26 H26C 109.5
H26B C26 H26C 109.5
C25 C27 H27A 109.5
C25 C27 H27B 109.5
H27A C27 H27B 109.5
C25 C27 H27C 109.5
H27A C27 H27C 109.5
H27B C27 H27C 109.5
C29 C28 C24 120.1(13)
C29 C28 H28 119.9
C24 C28 H28 119.9
C30 C29 C28 120.7(12)
C30 C29 H29 119.7
C28 C29 H29 119.7
C29 C30 C31 122.4(13)
C29 C30 H30 118.8
C31 C30 H30 118.8
C30 C31 C23 116.4(11)
C30 C31 C32 120.5(11)
C23 C31 C32 123.0(11)
C33 C32 C34 112.3(11)
C33 C32 C31 112.6(11)
C34 C32 C31 110.1(11)
C33 C32 H32 107.2
C34 C32 H32 107.2
C31 C32 H32 107.2
C32 C33 H33A 109.5
C32 C33 H33B 109.5
H33A C33 H33B 109.5
C32 C33 H33C 109.5
H33A C33 H33C 109.5
H33B C33 H33C 109.5
C32 C34 H34A 109.5
C32 C34 H34B 109.5
H34A C34 H34B 109.5
C32 C34 H34C 109.5
H34A C34 H34C 109.5
H34B C34 H34C 109.5
Si1 C35 Sc 134.4(6)
Si1 C35 H35A 103.6
Sc C35 H35A 103.6
Si1 C35 H35B 103.6
Sc C35 H35B 103.6
H35A C35 H35B 105.3
Si1 C36 H36A 109.5
Si1 C36 H36B 109.5
H36A C36 H36B 109.5
Si1 C36 H36C 109.5
H36A C36 H36C 109.5
H36B C36 H36C 109.5
Si1 C37 H37A 109.5
Si1 C37 H37B 109.5
H37A C37 H37B 109.5
Si1 C37 H37C 109.5
H37A C37 H37C 109.5
H37B C37 H37C 109.5
Si1 C38 H38A 109.5
Si1 C38 H38B 109.5
H38A C38 H38B 109.5
Si1 C38 H38C 109.5
H38A C38 H38C 109.5
H38B C38 H38C 109.5
Si2 C39 Sc 140.1(7)
Si2 C39 H39A 102.0
Sc C39 H39A 102.0
Si2 C39 H39B 102.0
Sc C39 H39B 102.0
H39A C39 H39B 104.8
Si2 C40 H40A 109.5
Si2 C40 H40B 109.5
H40A C40 H40B 109.5
Si2 C40 H40C 109.5
H40A C40 H40C 109.5
H40B C40 H40C 109.5
Si2 C41 H41A 109.5
Si2 C41 H41B 109.5
H41A C41 H41B 109.5
Si2 C41 H41C 109.5
H41A C41 H41C 109.5
H41B C41 H41C 109.5
Si2 C42 H42A 109.5
Si2 C42 H42B 109.5
H42A C42 H42B 109.5
Si2 C42 H42C 109.5
H42A C42 H42C 109.5
H42B C42 H42C 109.5
C2S C1S C6S 119.6(13)
C2S C1S H1S 120.2
C6S C1S H1S 120.2
C1S C2S C3S 120.7(13)
C1S C2S H2S 119.7
C3S C2S H2S 119.7
C4S C3S C2S 118.0(13)
C4S C3S H3S 121.0
C2S C3S H3S 121.0
C3S C4S C5S 121.3(12)
C3S C4S H4S 119.4
C5S C4S H4S 119.4
C6S C5S C4S 120.9(12)
C6S C5S H5S 119.5
C4S C5S H5S 119.5
C5S C6S C1S 119.2(12)
C5S C6S H6S 120.4
C1S C6S H6S 120.4

loop_
_geom_bond_atom_site_label_1
_geom_bond_atom_site_label_2
_geom_bond_distance
Sc N2 2.103(9)
Sc C35 2.229(11)
Sc N1 2.245(9)
Sc C39 2.254(11)
Sc N3 2.436(9)
Si1 C35 1.836(11)
Si1 C36 1.868(13)
Si1 C37 1.876(13)
Si1 C38 1.888(13)
N1 C1 1.338(14)
N1 C20 1.356(14)
C1 C17 1.419(16)
C1 C2 1.513(15)
Si2 C39 1.783(12)
Si2 C40 1.837(16)
Si2 C41 1.840(15)
Si2 C42 1.951(18)
N2 C5 1.427(14)
N2 C2 1.476(15)
C2 C3 1.521(17)
C2 C4 1.562(18)
N3 C21 1.313(15)
N3 C23 1.456(14)
C3 H3A 0.9800
C3 H3B 0.9800
C3 H3C 0.9800
C4 H4A 0.9800
C4 H4B 0.9800
C4 H4C 0.9800
C5 C13 1.408(16)
C5 C6 1.415(16)
C6 C10 1.391(19)
C6 C7 1.492(19)
C7 C8 1.51(2)
C7 C9 1.56(2)
C7 H7A 1.0000
C8 H8A 0.9800
C8 H8B 0.9800
C8 H8C 0.9800
C9 H9A 0.9800
C9 H9B 0.9800
C9 H9C 0.9800
C10 C11 1.36(2)
C10 H10 0.9500
C11 C12 1.392(19)
C11 H11 0.9500
C12 C13 1.402(16)
C12 H12 0.9500
C13 C14 1.507(17)
C14 C15 1.512(16)
C14 C16 1.533(16)
C14 H14 1.0000
C15 H15A 0.9800
C15 H15B 0.9800
C15 H15C 0.9800
C16 H16A 0.9800
C16 H16B 0.9800
C16 H16C 0.9800
C17 C18 1.400(18)
C17 H17 0.9500
C18 C19 1.367(19)
C18 H18 0.9500
C19 C20 1.378(16)
C19 H19 0.9500
C20 C21 1.494(17)
C21 C22 1.466(17)
C22 H22A 0.9800
C22 H22B 0.9800
C22 H22C 0.9800
C23 C24 1.382(16)
C23 C31 1.436(17)
C24 C28 1.411(17)
C24 C25 1.543(17)
C25 C26 1.514(18)
C25 C27 1.532(18)
C25 H25 1.0000
C26 H26A 0.9800
C26 H26B 0.9800
C26 H26C 0.9800
C27 H27A 0.9800
C27 H27B 0.9800
C27 H27C 0.9800
C28 C29 1.38(2)
C28 H28 0.9500
C29 C30 1.36(2)
C29 H29 0.9500
C30 C31 1.386(17)
C30 H30 0.9500
C31 C32 1.516(17)
C32 C33 1.504(18)
C32 C34 1.51(2)
C32 H32 1.0000
C33 H33A 0.9800
C33 H33B 0.9800
C33 H33C 0.9800
C34 H34A 0.9800
C34 H34B 0.9800
C34 H34C 0.9800
C35 H35A 0.9900
C35 H35B 0.9900
C36 H36A 0.9800
C36 H36B 0.9800
C36 H36C 0.9800
C37 H37A 0.9800
C37 H37B 0.9800
C37 H37C 0.9800
C38 H38A 0.9800
C38 H38B 0.9800
C38 H38C 0.9800
C39 H39A 0.9900
C39 H39B 0.9900
C40 H40A 0.9800
C40 H40B 0.9800
C40 H40C 0.9800
C41 H41A 0.9800
C41 H41B 0.9800
C41 H41C 0.9800
C42 H42A 0.9800
C42 H42B 0.9800
C42 H42C 0.9800
C1S C2S 1.38(2)
C1S C6S 1.397(19)
C1S H1S 0.9500
C2S C3S 1.41(2)
C2S H2S 0.9500
C3S C4S 1.366(18)
C3S H3S 0.9500
C4S C5S 1.382(18)
C4S H4S 0.9500
C5S C6S 1.356(19)
C5S H5S 0.9500
C6S H6S 0.9500

loop_
_geom_torsion_atom_site_label_1
_geom_torsion_atom_site_label_2
_geom_torsion_atom_site_label_3
_geom_torsion_atom_site_label_4
_geom_torsion
N2 Sc N1 C1 18.3(7)
C35 Sc N1 C1 -90.3(8)
C39 Sc N1 C1 116.9(10)
N3 Sc N1 C1 175.4(8)
N2 Sc N1 C20 -174.3(8)
C35 Sc N1 C20 77.1(8)
C39 Sc N1 C20 -75.7(11)
N3 Sc N1 C20 -17.2(7)
C20 N1 C1 C17 -4.6(15)
Sc N1 C1 C17 163.4(8)
C20 N1 C1 C2 177.3(9)
Sc N1 C1 C2 -14.7(12)
C35 Sc N2 C5 -96.7(9)
N1 Sc N2 C5 165.4(9)
C39 Sc N2 C5 22.1(10)
N3 Sc N2 C5 135.4(8)
C35 Sc N2 C2 78.4(9)
N1 Sc N2 C2 -19.4(8)
C39 Sc N2 C2 -162.7(8)
N3 Sc N2 C2 -49.4(10)
C5 N2 C2 C1 -166.8(9)
Sc N2 C2 C1 17.9(12)
C5 N2 C2 C3 -45.8(15)
Sc N2 C2 C3 138.9(9)
C5 N2 C2 C4 75.6(13)
Sc N2 C2 C4 -99.7(11)
N1 C1 C2 N2 -0.9(13)
C17 C1 C2 N2 -179.0(10)
N1 C1 C2 C3 -126.9(11)
C17 C1 C2 C3 55.0(14)
N1 C1 C2 C4 120.7(11)
C17 C1 C2 C4 -57.4(14)
N2 Sc N3 C21 43.5(10)
C35 Sc N3 C21 -88.4(9)
N1 Sc N3 C21 12.5(8)
C39 Sc N3 C21 163.4(9)
N2 Sc N3 C23 -140.8(8)
C35 Sc N3 C23 87.2(9)
N1 Sc N3 C23 -171.9(9)
C39 Sc N3 C23 -21.0(9)
C2 N2 C5 C13 -91.7(13)
Sc N2 C5 C13 83.6(12)
C2 N2 C5 C6 90.6(14)
Sc N2 C5 C6 -94.1(12)
C13 C5 C6 C10 -0.7(18)
N2 C5 C6 C10 177.1(11)
C13 C5 C6 C7 -179.0(12)
N2 C5 C6 C7 -1.2(18)
C10 C6 C7 C8 -61.7(17)
C5 C6 C7 C8 116.7(15)
C10 C6 C7 C9 61.4(17)
C5 C6 C7 C9 -120.3(14)
C5 C6 C10 C11 2(2)
C7 C6 C10 C11 -179.4(13)
C6 C10 C11 C12 -1(2)
C10 C11 C12 C13 -1(2)
C11 C12 C13 C5 2.9(19)
C11 C12 C13 C14 -173.8(11)
C6 C5 C13 C12 -1.8(17)
N2 C5 C13 C12 -179.5(11)
C6 C5 C13 C14 174.7(11)
N2 C5 C13 C14 -3.0(17)
C12 C13 C14 C15 64.9(13)
C5 C13 C14 C15 -111.7(13)
C12 C13 C14 C16 -57.9(14)
C5 C13 C14 C16 125.5(12)
N1 C1 C17 C18 1.8(16)
C2 C1 C17 C18 179.7(10)
C1 C17 C18 C19 1.7(17)
C17 C18 C19 C20 -2.1(17)
C1 N1 C20 C19 4.3(15)
Sc N1 C20 C19 -163.1(8)
C1 N1 C20 C21 -173.3(9)
Sc N1 C20 C21 19.4(12)
C18 C19 C20 N1 -0.9(17)
C18 C19 C20 C21 176.4(11)
C23 N3 C21 C22 0.2(18)
Sc N3 C21 C22 176.1(10)
C23 N3 C21 C20 176.5(10)
Sc N3 C21 C20 -7.6(13)
N1 C20 C21 N3 -6.3(15)
C19 C20 C21 N3 176.2(11)
N1 C20 C21 C22 170.2(11)
C19 C20 C21 C22 -7.3(18)
C21 N3 C23 C24 81.1(14)
Sc N3 C23 C24 -94.4(12)
C21 N3 C23 C31 -102.0(13)
Sc N3 C23 C31 82.4(11)
C31 C23 C24 C28 0.3(18)
N3 C23 C24 C28 177.0(11)
C31 C23 C24 C25 -174.5(11)
N3 C23 C24 C25 2.2(17)
C23 C24 C25 C26 117.5(13)
C28 C24 C25 C26 -57.3(15)
C23 C24 C25 C27 -119.8(13)
C28 C24 C25 C27 65.4(16)
C23 C24 C28 C29 4(2)
C25 C24 C28 C29 179.1(13)
C24 C28 C29 C30 -7(2)
C28 C29 C30 C31 6(2)
C29 C30 C31 C23 -2(2)
C29 C30 C31 C32 176.9(14)
C24 C23 C31 C30 -1.5(18)
N3 C23 C31 C30 -178.3(11)
C24 C23 C31 C32 179.9(11)
N3 C23 C31 C32 3.1(17)
C30 C31 C32 C33 38.9(17)
C23 C31 C32 C33 -142.6(12)
C30 C31 C32 C34 -87.3(15)
C23 C31 C32 C34 91.3(15)
C36 Si1 C35 Sc 97.8(9)
C37 Si1 C35 Sc -24.5(10)
C38 Si1 C35 Sc -142.2(8)
N2 Sc C35 Si1 -58.6(9)
N1 Sc C35 Si1 17.4(9)
C39 Sc C35 Si1 -178.5(8)
N3 Sc C35 Si1 86.4(8)
C40 Si2 C39 Sc -171.0(12)
C41 Si2 C39 Sc -43.7(17)
C42 Si2 C39 Sc 75.3(14)
N2 Sc C39 Si2 -89.1(13)
C35 Sc C39 Si2 32.1(14)
N1 Sc C39 Si2 -175.6(8)
N3 Sc C39 Si2 132.3(13)
C6S C1S C2S C3S -4(2)
C1S C2S C3S C4S 1(2)
C2S C3S C4S C5S -0.3(19)
C3S C4S C5S C6S 2.9(19)
C4S C5S C6S C1S -6(2)
C2S C1S C6S C5S 7(2)
